data_7101805
loop_
_publ_author_name
'Saito, Susumu'
'Tsubogo, Tetsu'
'Kobayashi, Sh\=u'

_publ_section_title
;
 Direct-type catalytic Mannich reactions of amides with imines.
;
_journal_issue 12
_journal_name_full 'Chemical communications (Cambridge, England)'
_journal_page_first 1236
_journal_page_last 1237
_journal_paper_doi 10.1039/b618490a
_journal_year 2007
_chemical_formula_moiety 'C34 H37 N2 O5 P '
_chemical_formula_sum 'C34 H37 N2 O5 P'
_chemical_formula_weight 584.65
_space_group_IT_number 14
_symmetry_cell_setting monoclinic
_symmetry_Int_Tables_number 14
_symmetry_space_group_name_Hall '-P 2ybc'
_symmetry_space_group_name_H-M 'P 1 21/c 1'
_cell_angle_alpha 90.0000
_cell_angle_beta 115.0387(14)
_cell_angle_gamma 90.0000
_cell_formula_units_Z 4
_cell_length_a 13.1876(6)
_cell_length_b 18.6870(11)
_cell_length_c 13.8546(7)
_cell_measurement_reflns_used 18076
_cell_measurement_temperature 99.1
_cell_measurement_theta_max 27.5
_cell_measurement_theta_min 3.0
_cell_volume 3093.4(3)
_computing_cell_refinement PROCESS-AUTO
_computing_data_collection PROCESS-AUTO
_computing_data_reduction CrystalStructure
_computing_publication_material 'CrystalStructure 3.7.0'
_computing_structure_refinement CRYSTALS
_diffrn_detector_area_resol_mean 10.00
_diffrn_measured_fraction_theta_full 0.997
_diffrn_measured_fraction_theta_max 0.997
_diffrn_measurement_device_type 'Rigaku RAXIS-RAPID'
_diffrn_measurement_method \w
_diffrn_radiation_type 'Mo K\a'
_diffrn_radiation_wavelength 0.71075
_diffrn_reflns_av_R_equivalents 0.046
_diffrn_reflns_limit_h_max 17
_diffrn_reflns_limit_h_min -17
_diffrn_reflns_limit_k_max 24
_diffrn_reflns_limit_k_min -24
_diffrn_reflns_limit_l_max 15
_diffrn_reflns_limit_l_min -17
_diffrn_reflns_number 29343
_diffrn_reflns_theta_full 27.46
_diffrn_reflns_theta_max 27.46
_exptl_absorpt_coefficient_mu 0.133
_exptl_absorpt_correction_T_max 0.987
_exptl_absorpt_correction_T_min 0.896
_exptl_absorpt_correction_type multi-scan
_exptl_absorpt_process_details
;
Higashi, T. (1995). Program for Absorption Correction.
Rigaku Corporation, Tokyo, Japan.
;
_exptl_crystal_colour colorless
_exptl_crystal_density_diffrn 1.255
_exptl_crystal_density_method 'not measured'
_exptl_crystal_description block
_exptl_crystal_F_000 1240.00
_exptl_crystal_size_max 0.20
_exptl_crystal_size_mid 0.20
_exptl_crystal_size_min 0.10
_refine_diff_density_max 0.70
_refine_diff_density_min -0.62
_refine_ls_extinction_method none
_refine_ls_goodness_of_fit_ref 1.413
_refine_ls_hydrogen_treatment constr
_refine_ls_number_parameters 416
_refine_ls_number_reflns 7056
_refine_ls_R_factor_gt 0.0516
_refine_ls_shift/su_max 0.0000
_refine_ls_structure_factor_coef Fsqd
_refine_ls_weighting_details 'w = 1/[0.0003Fo^2^ + 1.0000\s(Fo^2^)]/(4Fo^2^)'
_refine_ls_weighting_scheme calc
_refine_ls_wR_factor_ref 0.1329
_reflns_number_gt 4553
_reflns_number_total 7056
_reflns_threshold_expression F^2^>2.0\s(F^2^)
_cod_data_source_file b618490a.txt
_cod_data_source_block '_060628SS'
_cod_original_formula_sum 'C34 H37 N2 O5 P '
_cod_database_code 7101805

loop_
_symmetry_equiv_pos_site_id
_symmetry_equiv_pos_as_xyz
1 +X,+Y,+Z
2 -X,1/2+Y,1/2-Z
3 -X,-Y,-Z
4 +X,1/2-Y,1/2+Z

loop_
_atom_site_label
_atom_site_type_symbol
_atom_site_fract_x
_atom_site_fract_y
_atom_site_fract_z
_atom_site_U_iso_or_equiv
_atom_site_adp_type
_atom_site_occupancy
_atom_site_symmetry_multiplicity
_atom_site_calc_flag
_atom_site_refinement_flags
P(1) P 0.88807(5) 0.14637(4) 0.29086(5) 0.01701(15) Uani 1.00 1 d .
O(1) O 1.44953(13) 0.15831(11) 0.11568(13) 0.0304(5) Uani 1.00 1 d .
O(2) O 1.07079(13) 0.28369(11) 0.25913(12) 0.0263(5) Uani 1.00 1 d .
O(3) O 0.88863(12) 0.19438(9) 0.37676(12) 0.0196(4) Uani 1.00 1 d .
O(4) O 0.74028(13) 0.19301(10) -0.00815(12) 0.0234(4) Uani 1.00 1 d .
O(5) O 0.82568(12) 0.09274(9) 0.08210(12) 0.0205(4) Uani 1.00 1 d .
N(1) N 1.04217(14) 0.26605(11) 0.08589(14) 0.0185(5) Uani 1.00 1 d .
N(2) N 0.83797(14) 0.19325(11) 0.17396(14) 0.0160(5) Uani 1.00 1 d .
C(1) C 1.4668(2) 0.14946(18) 0.0209(2) 0.0372(8) Uani 1.00 1 d .
C(2) C 1.3486(2) 0.18710(14) 0.1037(2) 0.0238(6) Uani 1.00 1 d .
C(3) C 1.2585(2) 0.19901(13) 0.0065(2) 0.0222(6) Uani 1.00 1 d .
C(4) C 1.15902(19) 0.22556(13) 0.00423(19) 0.0207(6) Uani 1.00 1 d .
C(5) C 1.14900(19) 0.24132(13) 0.09776(19) 0.0193(6) Uani 1.00 1 d .
C(6) C 1.24045(19) 0.23114(13) 0.19547(19) 0.0226(6) Uani 1.00 1 d .
C(7) C 1.3394(2) 0.20379(14) 0.1974(2) 0.0259(7) Uani 1.00 1 d .
C(8) C 1.00976(19) 0.28525(12) 0.16306(19) 0.0182(6) Uani 1.00 1 d .
C(9) C 0.88959(19) 0.31221(12) 0.12159(19) 0.0184(6) Uani 1.00 1 d .
C(10) C 0.8949(2) 0.39225(14) 0.1450(2) 0.0335(8) Uani 1.00 1 d .
C(11) C 0.82760(19) 0.27301(12) 0.17892(19) 0.0185(6) Uani 1.00 1 d .
C(12) C 0.70664(19) 0.29681(13) 0.14533(19) 0.0198(6) Uani 1.00 1 d .
C(13) C 0.6399(2) 0.32448(16) 0.0449(2) 0.0284(7) Uani 1.00 1 d .
C(14) C 0.5316(2) 0.34776(16) 0.0211(2) 0.0332(7) Uani 1.00 1 d .
C(15) C 0.4885(2) 0.34289(17) 0.0960(2) 0.0349(8) Uani 1.00 1 d .
C(16) C 0.5535(2) 0.31459(14) 0.1951(2) 0.0293(7) Uani 1.00 1 d .
C(17) C 0.6620(2) 0.29197(13) 0.2200(2) 0.0230(6) Uani 1.00 1 d .
C(18) C 0.79487(19) 0.16166(12) 0.07307(19) 0.0176(6) Uani 1.00 1 d .
C(19) C 0.8000(2) 0.04880(14) -0.01492(19) 0.0238(6) Uani 1.00 1 d .
C(20) C 0.8529(2) 0.08318(16) -0.0820(2) 0.0328(8) Uani 1.00 1 d .
C(21) C 0.6744(2) 0.04015(18) -0.0754(2) 0.0402(8) Uani 1.00 1 d .
C(22) C 0.8573(2) -0.02141(14) 0.0323(2) 0.0324(8) Uani 1.00 1 d .
C(23) C 0.79675(19) 0.07108(13) 0.27301(18) 0.0187(6) Uani 1.00 1 d .
C(24) C 0.6877(2) 0.08397(16) 0.2611(2) 0.0266(7) Uani 1.00 1 d .
C(25) C 0.6155(2) 0.02706(16) 0.2482(2) 0.0316(7) Uani 1.00 1 d .
C(26) C 0.6509(2) -0.04253(17) 0.2482(2) 0.0328(8) Uani 1.00 1 d .
C(27) C 0.7598(2) -0.05626(14) 0.2619(2) 0.0285(7) Uani 1.00 1 d .
C(28) C 0.8318(2) 0.00047(14) 0.2742(2) 0.0244(6) Uani 1.00 1 d .
C(29) C 1.02612(18) 0.11182(13) 0.32141(19) 0.0199(6) Uani 1.00 1 d .
C(30) C 1.0876(2) 0.08913(13) 0.42603(19) 0.0227(6) Uani 1.00 1 d .
C(31) C 1.1951(2) 0.06190(14) 0.4581(2) 0.0288(7) Uani 1.00 1 d .
C(32) C 1.2411(2) 0.05739(14) 0.3851(2) 0.0276(7) Uani 1.00 1 d .
C(33) C 1.1818(2) 0.08002(14) 0.2820(2) 0.0264(7) Uani 1.00 1 d .
C(34) C 1.0737(2) 0.10737(13) 0.2493(2) 0.0221(6) Uani 1.00 1 d .
H(1) H 1.4412 0.1034 -0.0082 0.047 Uiso 1.00 1 c R
H(2) H 1.5443 0.1538 0.0378 0.047 Uiso 1.00 1 c R
H(3) H 1.4262 0.1850 -0.0297 0.047 Uiso 1.00 1 c R
H(4) H 1.2647 0.1891 -0.0581 0.027 Uiso 1.00 1 c R
H(5) H 1.0971 0.2332 -0.0624 0.024 Uiso 1.00 1 c R
H(6) H 1.2355 0.2427 0.2601 0.027 Uiso 1.00 1 c R
H(7) H 1.4018 0.1964 0.2638 0.029 Uiso 1.00 1 c R
H(8) H 0.9863 0.2694 0.0148 0.022 Uiso 1.00 1 c R
H(9) H 0.8519 0.3042 0.0470 0.021 Uiso 1.00 1 c R
H(10) H 0.9610 0.4119 0.1442 0.044 Uiso 1.00 1 c R
H(11) H 0.8313 0.4152 0.0923 0.044 Uiso 1.00 1 c R
H(12) H 0.8956 0.3996 0.2132 0.044 Uiso 1.00 1 c R
H(13) H 0.8662 0.2855 0.2520 0.022 Uiso 1.00 1 c R
H(14) H 0.6685 0.3274 -0.0075 0.033 Uiso 1.00 1 c R
H(15) H 0.4871 0.3673 -0.0472 0.036 Uiso 1.00 1 c R
H(16) H 0.4145 0.3588 0.0793 0.040 Uiso 1.00 1 c R
H(17) H 0.5240 0.3106 0.2466 0.037 Uiso 1.00 1 c R
H(18) H 0.7065 0.2731 0.2888 0.027 Uiso 1.00 1 c R
H(19) H 0.9188 0.1081 -0.0368 0.042 Uiso 1.00 1 c R
H(20) H 0.8014 0.1158 -0.1308 0.042 Uiso 1.00 1 c R
H(21) H 0.8716 0.0472 -0.1201 0.042 Uiso 1.00 1 c R
H(22) H 0.6378 0.0809 -0.0640 0.049 Uiso 1.00 1 c R
H(23) H 0.6553 0.0354 -0.1493 0.048 Uiso 1.00 1 c R
H(24) H 0.6514 -0.0014 -0.0505 0.048 Uiso 1.00 1 c R
H(25) H 0.8176 -0.0595 -0.0135 0.042 Uiso 1.00 1 c R
H(26) H 0.9322 -0.0208 0.0393 0.041 Uiso 1.00 1 c R
H(27) H 0.8576 -0.0281 0.1004 0.041 Uiso 1.00 1 c R
H(28) H 0.9063 -0.0088 0.2837 0.029 Uiso 1.00 1 c R
H(29) H 0.7844 -0.1041 0.2625 0.033 Uiso 1.00 1 c R
H(30) H 0.6007 -0.0811 0.2389 0.038 Uiso 1.00 1 c R
H(31) H 0.5413 0.0359 0.2397 0.037 Uiso 1.00 1 c R
H(32) H 0.6629 0.1317 0.2614 0.031 Uiso 1.00 1 c R
H(33) H 1.0558 0.0923 0.4760 0.027 Uiso 1.00 1 c R
H(34) H 1.2366 0.0464 0.5294 0.030 Uiso 1.00 1 c R
H(35) H 1.3144 0.0387 0.4066 0.031 Uiso 1.00 1 c R
H(36) H 1.2141 0.0768 0.2325 0.033 Uiso 1.00 1 c R
H(37) H 1.0330 0.1231 0.1780 0.025 Uiso 1.00 1 c R

loop_
_atom_site_aniso_label
_atom_site_aniso_U_11
_atom_site_aniso_U_22
_atom_site_aniso_U_33
_atom_site_aniso_U_12
_atom_site_aniso_U_13
_atom_site_aniso_U_23
P(1) 0.0153(2) 0.0198(3) 0.0149(2) 0.0005(2) 0.0055(2) 0.0000(2)
O(1) 0.0206(8) 0.0416(12) 0.0289(10) 0.0075(8) 0.0103(7) -0.0009(9)
O(2) 0.0221(8) 0.0394(12) 0.0163(9) -0.0007(8) 0.0072(7) -0.0029(8)
O(3) 0.0193(8) 0.0228(10) 0.0154(8) 0.0001(7) 0.0060(6) -0.0024(7)
O(4) 0.0245(8) 0.0253(10) 0.0174(9) 0.0049(7) 0.0061(7) 0.0001(8)
O(5) 0.0269(9) 0.0168(9) 0.0173(8) 0.0014(7) 0.0089(7) -0.0019(7)
N(1) 0.0166(9) 0.0228(12) 0.0143(10) 0.0007(8) 0.0046(8) 0.0022(8)
N(2) 0.0188(9) 0.0133(10) 0.0156(10) 0.0009(8) 0.0070(8) -0.0018(8)
C(1) 0.0304(14) 0.048(2) 0.0379(16) 0.0070(14) 0.0194(13) -0.0052(15)
C(2) 0.0206(12) 0.0237(15) 0.0282(14) 0.0023(10) 0.0113(10) 0.0023(11)
C(3) 0.0237(12) 0.0230(14) 0.0217(13) -0.0011(10) 0.0114(10) 0.0007(11)
C(4) 0.0200(11) 0.0218(14) 0.0177(12) 0.0005(10) 0.0055(10) 0.0022(10)
C(5) 0.0178(11) 0.0196(14) 0.0212(12) -0.0019(10) 0.0090(10) 0.0007(10)
C(6) 0.0209(12) 0.0298(15) 0.0169(12) -0.0012(11) 0.0078(10) 0.0035(11)
C(7) 0.0195(12) 0.0327(16) 0.0202(13) 0.0000(11) 0.0033(10) 0.0023(11)
C(8) 0.0200(11) 0.0165(13) 0.0197(13) -0.0027(10) 0.0100(10) 0.0002(10)
C(9) 0.0216(11) 0.0151(13) 0.0182(12) 0.0010(10) 0.0082(10) -0.0001(10)
C(10) 0.0359(15) 0.0207(15) 0.0501(18) 0.0010(12) 0.0243(14) 0.0034(13)
C(11) 0.0198(11) 0.0176(13) 0.0177(12) -0.0000(10) 0.0077(10) -0.0027(10)
C(12) 0.0211(12) 0.0140(13) 0.0231(13) 0.0014(10) 0.0082(10) -0.0030(10)
C(13) 0.0263(13) 0.0332(16) 0.0234(13) 0.0064(12) 0.0081(11) -0.0012(12)
C(14) 0.0293(14) 0.0322(17) 0.0292(15) 0.0121(12) 0.0038(12) -0.0011(13)
C(15) 0.0200(13) 0.0386(19) 0.0423(17) 0.0084(12) 0.0096(12) -0.0083(14)
C(16) 0.0248(13) 0.0292(16) 0.0374(16) -0.0013(11) 0.0166(12) -0.0088(13)
C(17) 0.0217(12) 0.0209(14) 0.0247(13) -0.0009(10) 0.0082(10) -0.0038(11)
C(18) 0.0165(11) 0.0194(14) 0.0185(12) -0.0002(10) 0.0091(10) -0.0017(10)
C(19) 0.0277(13) 0.0220(15) 0.0212(13) -0.0005(11) 0.0097(11) -0.0087(11)
C(20) 0.0399(16) 0.0346(18) 0.0302(15) 0.0077(13) 0.0210(13) -0.0011(13)
C(21) 0.0324(15) 0.044(2) 0.0418(17) -0.0078(14) 0.0138(13) -0.0178(15)
C(22) 0.0469(17) 0.0209(15) 0.0332(16) 0.0033(13) 0.0205(13) -0.0065(12)
C(23) 0.0188(11) 0.0217(14) 0.0141(11) -0.0012(10) 0.0055(9) 0.0015(10)
C(24) 0.0198(12) 0.0285(16) 0.0281(14) 0.0005(11) 0.0069(11) 0.0033(12)
C(25) 0.0188(12) 0.0366(18) 0.0377(16) -0.0041(12) 0.0102(11) 0.0045(13)
C(26) 0.0337(15) 0.0336(18) 0.0270(14) -0.0124(13) 0.0089(12) 0.0029(13)
C(27) 0.0336(14) 0.0220(15) 0.0273(14) -0.0037(11) 0.0104(11) 0.0022(11)
C(28) 0.0248(13) 0.0235(15) 0.0247(13) -0.0018(11) 0.0103(11) 0.0024(11)
C(29) 0.0155(11) 0.0198(14) 0.0230(12) -0.0021(10) 0.0068(10) -0.0008(10)
C(30) 0.0209(12) 0.0226(14) 0.0226(13) 0.0010(10) 0.0073(10) -0.0006(11)
C(31) 0.0237(13) 0.0284(16) 0.0236(14) 0.0021(11) -0.0004(11) -0.0008(12)
C(32) 0.0155(11) 0.0219(15) 0.0395(16) 0.0014(10) 0.0061(11) -0.0037(12)
C(33) 0.0228(13) 0.0236(15) 0.0366(15) -0.0024(11) 0.0162(11) -0.0043(12)
C(34) 0.0218(12) 0.0197(14) 0.0232(13) -0.0008(10) 0.0079(10) 0.0006(11)

loop_
_atom_type_symbol
_atom_type_description
_atom_type_scat_dispersion_real
_atom_type_scat_dispersion_imag
_atom_type_scat_source
C C 0.003 0.002
;
International Tables for Crystallography
(1992, Vol. C, Tables 4.2.6.8 and 6.1.1.4)
;
H H 0.000 0.000
;
International Tables for Crystallography
(1992, Vol. C, Table 6.1.1.4)
;
O O 0.011 0.006
;
International Tables for Crystallography
(1992, Vol. C, Tables 4.2.6.8 and 6.1.1.4)
;
N N 0.006 0.003
;
International Tables for Crystallography
(1992, Vol. C, Tables 4.2.6.8 and 6.1.1.4)
;
P P 0.102 0.094
;
International Tables for Crystallography
(1992, Vol. C, Tables 4.2.6.8 and 6.1.1.4)
;

loop_
_geom_angle_atom_site_label_1
_geom_angle_atom_site_label_2
_geom_angle_atom_site_label_3
_geom_angle
O(3) P(1) N(2) 108.54(10)
O(3) P(1) C(23) 110.97(12)
O(3) P(1) C(29) 111.41(9)
N(2) P(1) C(23) 107.62(9)
N(2) P(1) C(29) 110.64(12)
C(23) P(1) C(29) 107.60(12)
C(1) O(1) C(2) 117.02(18)
C(18) O(5) C(19) 120.15(17)
C(5) N(1) C(8) 128.37(17)
P(1) N(2) C(11) 118.15(15)
P(1) N(2) C(18) 124.18(16)
C(11) N(2) C(18) 117.32(18)
O(1) C(2) C(3) 124.4(2)
O(1) C(2) C(7) 115.89(19)
C(3) C(2) C(7) 119.7(2)
C(2) C(3) C(4) 119.4(2)
C(3) C(4) C(5) 121.10(19)
N(1) C(5) C(4) 116.18(18)
N(1) C(5) C(6) 124.3(2)
C(4) C(5) C(6) 119.5(2)
C(5) C(6) C(7) 119.2(2)
C(2) C(7) C(6) 121.1(2)
O(2) C(8) N(1) 124.5(2)
O(2) C(8) C(9) 121.0(2)
N(1) C(8) C(9) 114.47(18)
C(8) C(9) C(10) 107.27(19)
C(8) C(9) C(11) 109.97(19)
C(10) C(9) C(11) 110.0(2)
N(2) C(11) C(9) 111.7(2)
N(2) C(11) C(12) 112.27(19)
C(9) C(11) C(12) 114.66(19)
C(11) C(12) C(13) 123.3(2)
C(11) C(12) C(17) 118.0(2)
C(13) C(12) C(17) 118.6(2)
C(12) C(13) C(14) 120.3(2)
C(13) C(14) C(15) 120.6(2)
C(14) C(15) C(16) 119.5(2)
C(15) C(16) C(17) 120.4(3)
C(12) C(17) C(16) 120.7(2)
O(4) C(18) O(5) 126.4(2)
O(4) C(18) N(2) 124.1(2)
O(5) C(18) N(2) 109.49(18)
O(5) C(19) C(20) 109.3(2)
O(5) C(19) C(21) 109.6(2)
O(5) C(19) C(22) 101.91(18)
C(20) C(19) C(21) 112.6(2)
C(20) C(19) C(22) 110.8(2)
C(21) C(19) C(22) 112.0(2)
P(1) C(23) C(24) 118.5(2)
P(1) C(23) C(28) 122.6(2)
C(24) C(23) C(28) 118.9(2)
C(23) C(24) C(25) 119.9(2)
C(24) C(25) C(26) 120.6(2)
C(25) C(26) C(27) 120.2(2)
C(26) C(27) C(28) 119.4(2)
C(23) C(28) C(27) 121.0(2)
P(1) C(29) C(30) 115.9(2)
P(1) C(29) C(34) 124.80(16)
C(30) C(29) C(34) 119.3(2)
C(29) C(30) C(31) 120.6(2)
C(30) C(31) C(32) 119.5(2)
C(31) C(32) C(33) 120.6(2)
C(32) C(33) C(34) 120.2(3)
C(29) C(34) C(33) 119.9(2)
C(5) N(1) H(8) 115.9
C(8) N(1) H(8) 115.8
O(1) C(1) H(1) 109.1
O(1) C(1) H(2) 109.6
O(1) C(1) H(3) 109.7
H(1) C(1) H(2) 109.5
H(1) C(1) H(3) 109.5
H(2) C(1) H(3) 109.5
C(2) C(3) H(4) 120.3
C(4) C(3) H(4) 120.3
C(3) C(4) H(5) 119.4
C(5) C(4) H(5) 119.5
C(5) C(6) H(6) 120.6
C(7) C(6) H(6) 120.3
C(2) C(7) H(7) 119.4
C(6) C(7) H(7) 119.5
C(8) C(9) H(9) 109.8
C(10) C(9) H(9) 110.0
C(11) C(9) H(9) 109.7
C(9) C(10) H(10) 109.6
C(9) C(10) H(11) 109.4
C(9) C(10) H(12) 109.4
H(10) C(10) H(11) 109.5
H(10) C(10) H(12) 109.5
H(11) C(10) H(12) 109.5
N(2) C(11) H(13) 105.9
C(9) C(11) H(13) 105.7
C(12) C(11) H(13) 105.8
C(12) C(13) H(14) 119.8
C(14) C(13) H(14) 119.9
C(13) C(14) H(15) 119.7
C(15) C(14) H(15) 119.7
C(14) C(15) H(16) 120.2
C(16) C(15) H(16) 120.3
C(15) C(16) H(17) 119.9
C(17) C(16) H(17) 119.8
C(12) C(17) H(18) 119.5
C(16) C(17) H(18) 119.8
C(19) C(20) H(19) 109.4
C(19) C(20) H(20) 109.4
C(19) C(20) H(21) 109.6
H(19) C(20) H(20) 109.5
H(19) C(20) H(21) 109.5
H(20) C(20) H(21) 109.5
C(19) C(21) H(22) 109.6
C(19) C(21) H(23) 109.6
C(19) C(21) H(24) 109.2
H(22) C(21) H(23) 109.5
H(22) C(21) H(24) 109.5
H(23) C(21) H(24) 109.5
C(19) C(22) H(25) 109.1
C(19) C(22) H(26) 109.9
C(19) C(22) H(27) 109.4
H(25) C(22) H(26) 109.5
H(25) C(22) H(27) 109.5
H(26) C(22) H(27) 109.5
C(23) C(24) H(32) 120.0
C(25) C(24) H(32) 120.1
C(24) C(25) H(31) 119.8
C(26) C(25) H(31) 119.6
C(25) C(26) H(30) 119.9
C(27) C(26) H(30) 119.9
C(26) C(27) H(29) 120.3
C(28) C(27) H(29) 120.3
C(23) C(28) H(28) 119.4
C(27) C(28) H(28) 119.6
C(29) C(30) H(33) 119.8
C(31) C(30) H(33) 119.6
C(30) C(31) H(34) 120.3
C(32) C(31) H(34) 120.2
C(31) C(32) H(35) 119.8
C(33) C(32) H(35) 119.7
C(32) C(33) H(36) 120.0
C(34) C(33) H(36) 119.9
C(29) C(34) H(37) 120.1
C(33) C(34) H(37) 120.0

loop_
_geom_bond_atom_site_label_1
_geom_bond_atom_site_label_2
_geom_bond_distance
P(1) O(3) 1.4879(19)
P(1) N(2) 1.709(2)
P(1) C(23) 1.800(2)
P(1) C(29) 1.805(2)
O(1) C(1) 1.434(4)
O(1) C(2) 1.380(3)
O(2) C(8) 1.230(2)
O(4) C(18) 1.201(2)
O(5) C(18) 1.340(2)
O(5) C(19) 1.487(3)
N(1) C(5) 1.425(3)
N(1) C(8) 1.357(3)
N(2) C(11) 1.501(3)
N(2) C(18) 1.397(3)
C(2) C(3) 1.386(2)
C(2) C(7) 1.389(4)
C(3) C(4) 1.391(3)
C(4) C(5) 1.389(4)
C(5) C(6) 1.393(2)
C(6) C(7) 1.391(3)
C(8) C(9) 1.525(3)
C(9) C(10) 1.526(3)
C(9) C(11) 1.544(4)
C(11) C(12) 1.527(3)
C(12) C(13) 1.393(3)
C(12) C(17) 1.393(4)
C(13) C(14) 1.392(4)
C(14) C(15) 1.382(5)
C(15) C(16) 1.380(3)
C(16) C(17) 1.388(3)
C(19) C(20) 1.521(4)
C(19) C(21) 1.516(3)
C(19) C(22) 1.517(3)
C(23) C(24) 1.398(3)
C(23) C(28) 1.396(3)
C(24) C(25) 1.387(4)
C(25) C(26) 1.382(4)
C(26) C(27) 1.390(4)
C(27) C(28) 1.385(3)
C(29) C(30) 1.394(3)
C(29) C(34) 1.388(4)
C(30) C(31) 1.390(3)
C(31) C(32) 1.384(4)
C(32) C(33) 1.374(3)
C(33) C(34) 1.397(3)
N(1) H(8) 0.950
C(1) H(1) 0.950
C(1) H(2) 0.950
C(1) H(3) 0.950
C(3) H(4) 0.950
C(4) H(5) 0.950
C(6) H(6) 0.950
C(7) H(7) 0.950
C(9) H(9) 0.950
C(10) H(10) 0.950
C(10) H(11) 0.950
C(10) H(12) 0.950
C(11) H(13) 0.950
C(13) H(14) 0.950
C(14) H(15) 0.950
C(15) H(16) 0.950
C(16) H(17) 0.950
C(17) H(18) 0.950
C(20) H(19) 0.950
C(20) H(20) 0.950
C(20) H(21) 0.950
C(21) H(22) 0.950
C(21) H(23) 0.950
C(21) H(24) 0.950
C(22) H(25) 0.950
C(22) H(26) 0.950
C(22) H(27) 0.950
C(24) H(32) 0.950
C(25) H(31) 0.950
C(26) H(30) 0.950
C(27) H(29) 0.950
C(28) H(28) 0.950
C(30) H(33) 0.950
C(31) H(34) 0.950
C(32) H(35) 0.950
C(33) H(36) 0.950
C(34) H(37) 0.950

loop_
_geom_contact_atom_site_label_1
_geom_contact_atom_site_label_2
_geom_contact_distance
_geom_contact_site_symmetry_2
O(1) C(15) 3.515(3) 1_655
O(1) C(16) 3.216(3) 1_655
O(1) C(17) 3.571(3) 1_655
O(1) C(24) 3.240(2) 1_655
O(1) C(25) 3.283(3) 1_655
O(2) C(3) 3.285(2) 4_555
O(2) C(4) 3.094(3) 4_555
O(3) N(1) 2.842(2) 4_555
O(3) C(4) 3.570(2) 4_555
O(3) C(9) 3.389(3) 4_555
O(4) C(17) 3.469(3) 4_554
N(1) O(3) 2.842(2) 4_554
C(1) C(24) 3.584(3) 1_655
C(2) C(15) 3.473(4) 1_655
C(2) C(16) 3.419(3) 1_655
C(3) O(2) 3.285(2) 4_554
C(3) C(22) 3.598(3) 3_755
C(4) O(2) 3.094(3) 4_554
C(4) O(3) 3.570(2) 4_554
C(7) C(16) 3.512(4) 1_655
C(9) O(3) 3.389(3) 4_554
C(10) C(31) 3.473(3) 2_755
C(10) C(32) 3.504(3) 2_755
C(15) O(1) 3.515(3) 1_455
C(15) C(2) 3.473(4) 1_455
C(16) O(1) 3.216(3) 1_455
C(16) C(2) 3.419(3) 1_455
C(16) C(7) 3.512(4) 1_455
C(17) O(1) 3.571(3) 1_455
C(17) O(4) 3.469(3) 4_555
C(22) C(3) 3.598(3) 3_755
C(24) O(1) 3.240(2) 1_455
C(24) C(1) 3.584(3) 1_455
C(25) O(1) 3.283(3) 1_455
C(31) C(10) 3.473(3) 2_745
C(32) C(10) 3.504(3) 2_745
P(1) H(5) 3.471 4_555
P(1) H(8) 3.222 4_555
O(1) H(17) 3.293 1_655
O(1) H(24) 3.188 3_755
O(1) H(31) 2.808 1_655
O(1) H(32) 2.726 1_655
O(2) H(4) 2.780 4_555
O(2) H(5) 2.368 4_555
O(2) H(29) 2.936 2_755
O(3) H(5) 2.852 4_555
O(3) H(8) 1.921 4_555
O(3) H(9) 2.601 4_555
O(4) H(2) 3.003 1_455
O(4) H(17) 3.388 4_554
O(4) H(18) 2.731 4_554
N(1) H(29) 3.386 2_755
N(1) H(33) 3.097 4_554
N(2) H(2) 3.594 1_455
C(1) H(22) 3.218 1_655
C(1) H(24) 3.285 3_755
C(1) H(30) 3.560 3_755
C(1) H(31) 3.483 1_655
C(1) H(32) 3.257 1_655
C(2) H(16) 3.378 1_655
C(2) H(17) 3.274 1_655
C(2) H(24) 3.547 3_755
C(2) H(25) 3.119 3_755
C(3) H(6) 3.471 4_554
C(3) H(16) 3.522 1_655
C(3) H(25) 2.810 3_755
C(3) H(27) 3.581 3_755
C(4) H(25) 3.116 3_755
C(5) H(29) 3.380 2_755
C(5) H(33) 3.502 4_554
C(6) H(29) 3.176 2_755
C(7) H(15) 3.499 4_655
C(7) H(17) 2.994 1_655
C(8) H(5) 3.493 4_555
C(8) H(29) 3.215 2_755
C(10) H(21) 3.579 4_555
C(10) H(28) 3.013 2_755
C(11) H(20) 3.486 4_555
C(12) H(2) 3.353 1_455
C(12) H(20) 3.250 4_555
C(13) H(2) 3.416 1_455
C(14) H(3) 3.293 1_455
C(14) H(7) 3.339 4_454
C(14) H(35) 3.374 4_454
C(15) H(3) 3.346 1_455
C(15) H(30) 3.303 2_655
C(15) H(35) 3.457 4_454
C(16) H(7) 3.376 1_455
C(16) H(20) 3.394 4_555
C(16) H(23) 3.444 4_555
C(16) H(30) 3.216 2_655
C(17) H(2) 3.483 1_455
C(17) H(20) 2.721 4_555
C(18) H(2) 3.133 1_455
C(20) H(12) 3.135 4_554
C(20) H(13) 3.419 4_554
C(20) H(18) 3.351 4_554
C(20) H(26) 2.885 3_755
C(20) H(36) 3.536 3_755
C(21) H(1) 3.515 3_755
C(21) H(2) 3.492 1_455
C(21) H(30) 3.453 3_655
C(21) H(31) 3.133 3_655
C(22) H(19) 3.345 3_755
C(22) H(21) 3.287 3_755
C(22) H(26) 3.412 3_755
C(22) H(36) 3.534 3_755
C(24) H(2) 3.145 1_455
C(24) H(34) 3.593 3_756
C(25) H(2) 3.560 1_455
C(25) H(23) 3.442 3_655
C(25) H(24) 3.459 3_655
C(25) H(34) 3.177 3_756
C(26) H(1) 3.226 3_755
C(26) H(16) 3.406 2_645
C(26) H(34) 2.798 3_756
C(27) H(1) 3.503 3_755
C(27) H(10) 3.399 2_745
C(27) H(33) 3.477 3_756
C(27) H(34) 2.878 3_756
C(28) H(10) 2.978 2_745
C(28) H(33) 3.584 3_756
C(28) H(34) 3.327 3_756
C(29) H(5) 3.252 4_555
C(30) H(5) 3.323 4_555
C(30) H(8) 3.417 4_555
C(30) H(10) 3.436 2_745
C(30) H(11) 3.465 2_745
C(31) H(10) 3.411 2_745
C(31) H(11) 2.814 2_745
C(31) H(16) 3.046 4_655
C(32) H(11) 2.885 2_745
C(32) H(12) 3.424 2_745
C(32) H(15) 3.289 4_655
C(32) H(16) 3.116 4_655
C(33) H(11) 3.579 2_745
C(33) H(12) 3.532 2_745
C(33) H(21) 3.137 3_755
H(1) C(21) 3.515 3_755
H(1) C(26) 3.226 3_755
H(1) C(27) 3.503 3_755
H(1) H(22) 3.031 1_655
H(1) H(24) 2.574 3_755
H(1) H(29) 3.520 3_755
H(1) H(30) 3.034 3_755
H(1) H(31) 3.360 1_655
H(2) O(4) 3.003 1_655
H(2) N(2) 3.594 1_655
H(2) C(12) 3.353 1_655
H(2) C(13) 3.416 1_655
H(2) C(17) 3.483 1_655
H(2) C(18) 3.133 1_655
H(2) C(21) 3.492 1_655
H(2) C(24) 3.145 1_655
H(2) C(25) 3.560 1_655
H(2) H(22) 2.615 1_655
H(2) H(31) 3.574 1_655
H(2) H(32) 2.848 1_655
H(3) C(14) 3.293 1_655
H(3) C(15) 3.346 1_655
H(3) H(6) 3.230 4_554
H(3) H(7) 3.523 4_554
H(3) H(15) 3.530 1_655
H(3) H(22) 3.594 1_655
H(3) H(29) 3.581 3_755
H(3) H(30) 3.381 3_755
H(4) O(2) 2.780 4_554
H(4) H(6) 2.701 4_554
H(4) H(25) 2.989 3_755
H(4) H(27) 3.347 3_755
H(4) H(29) 3.067 3_755
H(5) P(1) 3.471 4_554
H(5) O(2) 2.368 4_554
H(5) O(3) 2.852 4_554
H(5) C(8) 3.493 4_554
H(5) C(29) 3.252 4_554
H(5) C(30) 3.323 4_554
H(5) H(13) 3.062 4_554
H(5) H(25) 3.451 3_755
H(5) H(33) 3.384 4_554
H(6) C(3) 3.471 4_555
H(6) H(3) 3.230 4_555
H(6) H(4) 2.701 4_555
H(6) H(29) 2.880 2_755
H(7) C(14) 3.339 4_655
H(7) C(16) 3.376 1_655
H(7) H(3) 3.523 4_555
H(7) H(15) 2.654 4_655
H(7) H(17) 2.743 1_655
H(8) P(1) 3.222 4_554
H(8) O(3) 1.921 4_554
H(8) C(30) 3.417 4_554
H(8) H(13) 3.455 4_554
H(8) H(33) 2.868 4_554
H(9) O(3) 2.601 4_554
H(9) H(18) 3.572 4_554
H(10) C(27) 3.399 2_755
H(10) C(28) 2.978 2_755
H(10) C(30) 3.436 2_755
H(10) C(31) 3.411 2_755
H(10) H(27) 3.513 2_755
H(10) H(28) 2.186 2_755
H(10) H(29) 3.059 2_755
H(10) H(33) 3.078 4_554
H(11) C(30) 3.465 2_755
H(11) C(31) 2.814 2_755
H(11) C(32) 2.885 2_755
H(11) C(33) 3.579 2_755
H(11) H(28) 3.452 2_755
H(11) H(34) 2.896 2_755
H(11) H(35) 3.007 2_755
H(12) C(20) 3.135 4_555
H(12) C(32) 3.424 2_755
H(12) C(33) 3.532 2_755
H(12) H(19) 3.350 4_555
H(12) H(20) 2.927 4_555
H(12) H(21) 2.654 4_555
H(12) H(26) 3.541 2_755
H(12) H(27) 3.462 2_755
H(12) H(28) 3.109 2_755
H(13) C(20) 3.419 4_555
H(13) H(5) 3.062 4_555
H(13) H(8) 3.455 4_555
H(13) H(19) 3.359 4_555
H(13) H(20) 2.818 4_555
H(13) H(21) 3.580 4_555
H(14) H(18) 3.598 4_554
H(14) H(32) 3.263 4_554
H(15) C(7) 3.499 4_454
H(15) C(32) 3.289 4_454
H(15) H(3) 3.530 1_455
H(15) H(7) 2.654 4_454
H(15) H(35) 2.730 4_454
H(16) C(2) 3.378 1_455
H(16) C(3) 3.522 1_455
H(16) C(26) 3.406 2_655
H(16) C(31) 3.046 4_454
H(16) C(32) 3.116 4_454
H(16) H(30) 2.841 2_655
H(16) H(34) 2.783 4_454
H(16) H(35) 2.909 4_454
H(17) O(1) 3.293 1_455
H(17) O(4) 3.388 4_555
H(17) C(2) 3.274 1_455
H(17) C(7) 2.994 1_455
H(17) H(7) 2.743 1_455
H(17) H(20) 3.592 4_555
H(17) H(22) 3.150 4_555
H(17) H(23) 3.355 4_555
H(17) H(30) 2.668 2_655
H(18) O(4) 2.731 4_555
H(18) C(20) 3.351 4_555
H(18) H(9) 3.572 4_555
H(18) H(14) 3.598 4_555
H(18) H(19) 3.589 4_555
H(18) H(20) 2.437 4_555
H(19) C(22) 3.345 3_755
H(19) H(12) 3.350 4_554
H(19) H(13) 3.359 4_554
H(19) H(18) 3.589 4_554
H(19) H(25) 3.369 3_755
H(19) H(26) 2.566 3_755
H(20) C(11) 3.486 4_554
H(20) C(12) 3.250 4_554
H(20) C(16) 3.394 4_554
H(20) C(17) 2.721 4_554
H(20) H(12) 2.927 4_554
H(20) H(13) 2.818 4_554
H(20) H(17) 3.592 4_554
H(20) H(18) 2.437 4_554
H(21) C(10) 3.579 4_554
H(21) C(22) 3.287 3_755
H(21) C(33) 3.137 3_755
H(21) H(12) 2.654 4_554
H(21) H(13) 3.580 4_554
H(21) H(26) 2.396 3_755
H(21) H(27) 3.483 3_755
H(21) H(36) 2.753 3_755
H(22) C(1) 3.218 1_455
H(22) H(1) 3.031 1_455
H(22) H(2) 2.615 1_455
H(22) H(3) 3.594 1_455
H(22) H(17) 3.150 4_554
H(22) H(30) 3.052 3_655
H(22) H(31) 3.377 3_655
H(23) C(16) 3.444 4_554
H(23) C(25) 3.442 3_655
H(23) H(17) 3.355 4_554
H(23) H(30) 3.181 3_655
H(23) H(31) 2.704 3_655
H(23) H(36) 3.220 3_755
H(24) O(1) 3.188 3_755
H(24) C(1) 3.285 3_755
H(24) C(2) 3.547 3_755
H(24) C(25) 3.459 3_655
H(24) H(1) 2.574 3_755
H(24) H(30) 3.592 3_655
H(24) H(31) 2.847 3_655
H(25) C(2) 3.119 3_755
H(25) C(3) 2.810 3_755
H(25) C(4) 3.116 3_755
H(25) H(4) 2.989 3_755
H(25) H(5) 3.451 3_755
H(25) H(19) 3.369 3_755
H(25) H(36) 2.901 3_755
H(26) C(20) 2.885 3_755
H(26) C(22) 3.412 3_755
H(26) H(12) 3.541 2_745
H(26) H(19) 2.566 3_755
H(26) H(21) 2.396 3_755
H(26) H(26) 2.577 3_755
H(26) H(36) 3.584 3_755
H(27) C(3) 3.581 3_755
H(27) H(4) 3.347 3_755
H(27) H(10) 3.513 2_745
H(27) H(12) 3.462 2_745
H(27) H(21) 3.483 3_755
H(28) C(10) 3.013 2_745
H(28) H(10) 2.186 2_745
H(28) H(11) 3.452 2_745
H(28) H(12) 3.109 2_745
H(28) H(33) 3.517 3_756
H(29) O(2) 2.936 2_745
H(29) N(1) 3.386 2_745
H(29) C(5) 3.380 2_745
H(29) C(6) 3.176 2_745
H(29) C(8) 3.215 2_745
H(29) H(1) 3.520 3_755
H(29) H(3) 3.581 3_755
H(29) H(4) 3.067 3_755
H(29) H(6) 2.880 2_745
H(29) H(10) 3.059 2_745
H(29) H(33) 3.341 3_756
H(29) H(34) 3.198 3_756
H(30) C(1) 3.560 3_755
H(30) C(15) 3.303 2_645
H(30) C(16) 3.216 2_645
H(30) C(21) 3.453 3_655
H(30) H(1) 3.034 3_755
H(30) H(3) 3.381 3_755
H(30) H(16) 2.841 2_645
H(30) H(17) 2.668 2_645
H(30) H(22) 3.052 3_655
H(30) H(23) 3.181 3_655
H(30) H(24) 3.592 3_655
H(30) H(34) 3.081 3_756
H(31) O(1) 2.808 1_455
H(31) C(1) 3.483 1_455
H(31) C(21) 3.133 3_655
H(31) H(1) 3.360 1_455
H(31) H(2) 3.574 1_455
H(31) H(22) 3.377 3_655
H(31) H(23) 2.704 3_655
H(31) H(24) 2.847 3_655
H(32) O(1) 2.726 1_455
H(32) C(1) 3.257 1_455
H(32) H(2) 2.848 1_455
H(32) H(14) 3.263 4_555
H(33) N(1) 3.097 4_555
H(33) C(5) 3.502 4_555
H(33) C(27) 3.477 3_756
H(33) C(28) 3.584 3_756
H(33) H(5) 3.384 4_555
H(33) H(8) 2.868 4_555
H(33) H(10) 3.078 4_555
H(33) H(28) 3.517 3_756
H(33) H(29) 3.341 3_756
H(34) C(24) 3.593 3_756
H(34) C(25) 3.177 3_756
H(34) C(26) 2.798 3_756
H(34) C(27) 2.878 3_756
H(34) C(28) 3.327 3_756
H(34) H(11) 2.896 2_745
H(34) H(16) 2.783 4_655
H(34) H(29) 3.198 3_756
H(34) H(30) 3.081 3_756
H(35) C(14) 3.374 4_655
H(35) C(15) 3.457 4_655
H(35) H(11) 3.007 2_745
H(35) H(15) 2.730 4_655
H(35) H(16) 2.909 4_655
H(36) C(20) 3.536 3_755
H(36) C(22) 3.534 3_755
H(36) H(21) 2.753 3_755
H(36) H(23) 3.220 3_755
H(36) H(25) 2.901 3_755
H(36) H(26) 3.584 3_755

loop_
_geom_torsion_atom_site_label_1
_geom_torsion_atom_site_label_2
_geom_torsion_atom_site_label_3
_geom_torsion_atom_site_label_4
_geom_torsion
O(3) P(1) N(2) C(11) 12.7(2)
O(3) P(1) N(2) C(18) -160.3(2)
O(3) P(1) C(23) C(24) 50.4(2)
O(3) P(1) C(23) C(28) -127.5(2)
O(3) P(1) C(29) C(30) 43.0(2)
O(3) P(1) C(29) C(34) -136.2(2)
N(2) P(1) C(23) C(24) -68.2(2)
N(2) P(1) C(23) C(28) 113.9(2)
C(23) P(1) N(2) C(11) 132.82(18)
C(23) P(1) N(2) C(18) -40.1(2)
N(2) P(1) C(29) C(30) 163.89(18)
N(2) P(1) C(29) C(34) -15.4(2)
C(29) P(1) N(2) C(11) -109.88(19)
C(29) P(1) N(2) C(18) 77.2(2)
C(23) P(1) C(29) C(30) -78.8(2)
C(23) P(1) C(29) C(34) 101.9(2)
C(29) P(1) C(23) C(24) 172.50(19)
C(29) P(1) C(23) C(28) -5.3(2)
C(1) O(1) C(2) C(3) 8.9(3)
C(1) O(1) C(2) C(7) -171.9(2)
C(18) O(5) C(19) C(20) 58.2(2)
C(18) O(5) C(19) C(21) -65.7(3)
C(18) O(5) C(19) C(22) 175.5(2)
C(19) O(5) C(18) O(4) 5.0(4)
C(19) O(5) C(18) N(2) -174.0(2)
C(5) N(1) C(8) O(2) -0.4(4)
C(5) N(1) C(8) C(9) 177.7(2)
C(8) N(1) C(5) C(4) -179.8(2)
C(8) N(1) C(5) C(6) 1.5(4)
P(1) N(2) C(11) C(9) 125.84(17)
P(1) N(2) C(11) C(12) -103.8(2)
P(1) N(2) C(18) O(4) 164.8(2)
P(1) N(2) C(18) O(5) -16.2(3)
C(11) N(2) C(18) O(4) -8.2(3)
C(11) N(2) C(18) O(5) 170.8(2)
C(18) N(2) C(11) C(9) -60.7(2)
C(18) N(2) C(11) C(12) 69.6(3)
O(1) C(2) C(3) C(4) 177.3(2)
O(1) C(2) C(7) C(6) -178.1(2)
C(3) C(2) C(7) C(6) 1.2(4)
C(7) C(2) C(3) C(4) -1.9(4)
C(2) C(3) C(4) C(5) 1.0(4)
C(3) C(4) C(5) N(1) -178.1(2)
C(3) C(4) C(5) C(6) 0.7(4)
N(1) C(5) C(6) C(7) 177.2(2)
C(4) C(5) C(6) C(7) -1.4(3)
C(5) C(6) C(7) C(2) 0.5(4)
O(2) C(8) C(9) C(10) 67.7(3)
O(2) C(8) C(9) C(11) -51.9(3)
N(1) C(8) C(9) C(10) -110.4(2)
N(1) C(8) C(9) C(11) 130.0(2)
C(8) C(9) C(11) N(2) -52.0(2)
C(8) C(9) C(11) C(12) 178.82(19)
C(10) C(9) C(11) N(2) -169.97(16)
C(10) C(9) C(11) C(12) 60.9(2)
N(2) C(11) C(12) C(13) -100.9(2)
N(2) C(11) C(12) C(17) 80.6(2)
C(9) C(11) C(12) C(13) 28.0(3)
C(9) C(11) C(12) C(17) -150.6(2)
C(11) C(12) C(13) C(14) -177.5(2)
C(11) C(12) C(17) C(16) 178.3(2)
C(13) C(12) C(17) C(16) -0.3(3)
C(17) C(12) C(13) C(14) 1.0(4)
C(12) C(13) C(14) C(15) -0.9(4)
C(13) C(14) C(15) C(16) -0.1(3)
C(14) C(15) C(16) C(17) 0.8(4)
C(15) C(16) C(17) C(12) -0.6(4)
P(1) C(23) C(24) C(25) -179.3(2)
P(1) C(23) C(28) C(27) 179.0(2)
C(24) C(23) C(28) C(27) 1.1(3)
C(28) C(23) C(24) C(25) -1.4(3)
C(23) C(24) C(25) C(26) 0.6(4)
C(24) C(25) C(26) C(27) 0.5(4)
C(25) C(26) C(27) C(28) -0.8(4)
C(26) C(27) C(28) C(23) -0.0(3)
P(1) C(29) C(30) C(31) -179.7(2)
P(1) C(29) C(34) C(33) 179.6(2)
C(30) C(29) C(34) C(33) 0.3(3)
C(34) C(29) C(30) C(31) -0.4(3)
C(29) C(30) C(31) C(32) -0.0(3)
C(30) C(31) C(32) C(33) 0.5(4)
C(31) C(32) C(33) C(34) -0.5(4)
C(32) C(33) C(34) C(29) 0.1(3)
